data_2004737
loop_
_publ_author_name
'Mani Naidu, S.'
'Krishnaiah, M.'
'Sivakumar, K.'

_publ_section_title
;
 3-Hydroxy-6-methyl-2-pyridylmethyl Isopropylphosphonate Sesquihydrate
;
_journal_issue 4
_journal_name_full 'Acta Crystallographica Section C'
_journal_page_first 1058
_journal_page_last 1060
_journal_paper_doi 10.1107/S0108270195013850
_journal_volume 52
_journal_year 1996
_chemical_formula_iupac 'C10 H16 N1 O4 P1, 1.5H2 O1'
_chemical_formula_moiety 'C10 H19 N1 O5.5 P1'
_chemical_formula_sum 'C10 H19 N O5.5 P'
_chemical_formula_weight 272.24
_space_group_IT_number 15
_symmetry_cell_setting monoclinic
_symmetry_space_group_name_Hall '-C 2yc'
_symmetry_space_group_name_H-M 'C 1 2/c 1'
_atom_type_scat_source 'SHELX76 (Sheldrich, 1976) and SHELXS86 (Sheldrick, 1985)'
_cell_angle_alpha 90
_cell_angle_beta 101.51(2)
_cell_angle_gamma 90
_cell_formula_units_Z 8
_cell_length_a 22.516(5)
_cell_length_b 6.9370(10)
_cell_length_c 17.469(4)
_cell_measurement_reflns_used 25
_cell_measurement_temperature 298
_cell_measurement_theta_max 27.5
_cell_measurement_theta_min 22.5
_cell_volume 2673.7(10)
_diffrn_measurement_device 'Enraf-Nonius CAD-4'
_diffrn_measurement_method \w-2\q
_diffrn_radiation_type CuK\a
_diffrn_radiation_wavelength 1.5418
_diffrn_reflns_limit_h_max 27
_diffrn_reflns_limit_h_min -27
_diffrn_reflns_limit_k_max 8
_diffrn_reflns_limit_k_min 0
_diffrn_reflns_limit_l_max 21
_diffrn_reflns_limit_l_min 0
_diffrn_reflns_number 2516
_diffrn_reflns_theta_max 70
_diffrn_standards_decay_% <3
_diffrn_standards_interval_count 100
_diffrn_standards_number 1
_exptl_absorpt_coefficient_mu 1.98
_exptl_absorpt_correction_type none
_exptl_crystal_colour 'colourless, transparent'
_exptl_crystal_density_diffrn 1.351
_exptl_crystal_density_meas 1.36
_exptl_crystal_description needle
_exptl_crystal_size_max 0.5
_exptl_crystal_size_mid 0.4
_exptl_crystal_size_min 0.3
_refine_diff_density_max 0.37
_refine_diff_density_min -0.49
_refine_ls_extinction_method none
_refine_ls_goodness_of_fit_obs 1.87
_refine_ls_hydrogen_treatment noref
_refine_ls_number_parameters 162
_refine_ls_number_reflns 2351
_refine_ls_R_factor_obs 0.056
_refine_ls_shift/esd_max 0.006
_refine_ls_structure_factor_coef F
_refine_ls_weighting_details 'w = 1/[\s^2^(F~o~) + 0.0340F~o~^2^]'
_refine_ls_weighting_scheme calc
_refine_ls_wR_factor_obs 0.068
_reflns_number_observed 2351
_reflns_number_total 2516
_reflns_observed_criterion I>3\s(I)
_cod_data_source_file ha1103.cif
_cod_data_source_block ha1103a
_cod_depositor_comments
;
The following automatic conversions were performed:

'_refine_ls_weighting_scheme' value 'w = 1/[\s^2^(F~o~) +
0.0340F~o~^2^]' was changed to 'calc'. New tag
'_refine_ls_weighting_details' was created. The value of the new tag
was set to 'w = 1/[\s^2^(F~o~) + 0.0340F~o~^2^]'.

Automatic conversion script
Id: cif_fix_values 3143 2015-03-26 13:38:13Z robertas 
;
_cod_original_cell_volume 2673.7(9)
_cod_original_sg_symbol_H-M 'C 2/c'
_cod_original_formula_sum 'C10 H19 N1 O5.5 P1'
_cod_database_code 2004737

loop_
_symmetry_equiv_pos_as_xyz
x,y,z
x,-y,1/2+z
-x,-y,-z
-x,y,1/2-z
1/2+x,1/2+y,z
1/2+x,1/2-y,1/2+z
1/2-x,1/2-y,-z
1/2-x,1/2+y,1/2-z

loop_
_atom_site_label
_atom_site_fract_x
_atom_site_fract_y
_atom_site_fract_z
_atom_site_B_iso_or_equiv
P .3829 .16620(10) .2184 2.66(2)
O(1) .42090(10) .1751(2) .15020(10) 3.35(3)
O(2) .40100(10) .3339(2) .27250(10) 3.27(3)
O(3) .39440(10) -.0286(2) .25320(10) 4.31(4)
O(4) .39070(10) .3130(2) -.03110(10) 3.73(4)
N .53930(10) .2703(2) .08460(10) 2.76(3)
C(1) .44620(10) .3516(2) .12890(10) 2.92(4)
C(2) .47950(10) .3023(2) .06510(10) 2.69(4)
C(3) .45000(10) .2803(2) -.01240(10) 2.81(4)
C(4) .48490(10) .2253(2) -.06640(10) 3.23(5)
C(5) .54570(10) .1960(2) -.04400(10) 3.18(4)
C(6) .57420(10) .2192(2) .03420(10) 3.09(4)
C(7) .64020(10) .1910(3) .06360(10) 4.37(6)
C(8) .30440(10) .1869(3) .17130(10) 4.26(5)
C(9) .28940(10) .3828(5) .1332(2) 7.01(9)
C(10) .28540(10) .0304(6) .1119(2) 8.54(12)
O(W1) .35270(10) -0.3326(2) .32000(10) 3.65(4)
O(W2) .5000 .7500 .2500 4.55(6)
H(C1) .4101 .4695 .1042 .0434
H('C1) .4761 .4469 .1768 .0418
H(C4) .4619 .1989 -0.1306 .0635
H(C5) .5728 .1305 -0.0756 .0587
H(C7) .6617 .1413 .0247 .1069
H('C7) .6486 .0761 .1083 .0920
H("C7) .6603 .3023 .0905 .1085
H(C8) .2787 .1620 .2227 .0414
H(C9) .3017 .5106 .1802 .1107
H('C9) .2420 .4095 .1115 .0796
H("C9) .3092 .4292 .0862 .0911
H(C10) .2950 -0.0821 .1349 .1021
H('C10) .3061 .0292 .0689 .1071
H("C10) .2360 .0226 .0837 .0844
H(04) .3794 .3236 -0.0841 .0500
H(N) .5590 .2963 .1389 .0500
H(OW1) .3659 -0.4397 .2969 .0500
H('OW1) .3611 -0.2521 .2983 .0500
H(OW2) .4684 .8132 .2416 .0500

loop_
_geom_angle_atom_site_label_1
_geom_angle_atom_site_label_2
_geom_angle_atom_site_label_3
_geom_angle
_geom_angle_publ_flag
O(3) P C(8) 109.60(10) yes
O(2) P O(3) 116.40(10) yes
O(1) P O(3) 105.40(10) yes
P O(1) C(1) 121.80(10) yes
C(2) N C(6) 124.6(2) yes
N C(2) C(1) 118.3(2) yes
C(1) C(2) C(3) 122.3(2) yes
O(4) C(3) C(2) 118.8(2) yes
O(4) C(3) C(4) 123.6(2) yes
C(3) C(4) C(5) 121.1(2) yes
N C(6) C(5) 117.2(2) yes
C(5) C(6) C(7) 123.7(2) yes
O(2) P C(8) 110.10(10) yes
O(1) P C(8) 106.20(10) yes
O(1) P O(2) 108.70(10) yes
P C(8) C(9) 112.5(2) yes
O(1) C(1) C(2) 106.40(10) yes
N C(6) C(7) 119.0(2) yes
N C(2) C(3) 119.3(2) yes
C(2) C(3) C(4) 117.6(2) yes
P C(8) C(10) 112.1(2) yes
C(4) C(5) C(6) 120.2(2) yes
C(9) C(8) C(10) 109.6(2) yes
C(6) C(7) H("C7) 113 no
C(6) C(7) H(C7) 114 no
C(3) O(4) H(04) 109 no
H(C1) C(1) H('C1) 97 no
C(2) C(1) H(C1) 107 no
O(1) C(1) H(C1) 114 no
H(C7) C(7) H("C7) 111 no
C(4) C(5) H(C5) 126 no
C(6) C(5) H(C5) 112 no
C(9) C(8) H(C8) 111 no
C(8) C(9) H("C9) 121 no
C(8) C(9) H(C9) 111 no
H(C9) C(9) H("C9) 103 no
C(8) C(10) H("C10) 117 no
C(8) C(10) H(C10) 108 no
H(C10) C(10) H("C10) 106 no
H(OW1) O(W1) H('OW1) 104 no
C(6) N H(N) 118 no
C(6) C(7) H('C7) 110 no
H('C7) C(7) H("C7) 103 no
C(2) N H(N) 116 no
C(2) C(1) H('C1) 111 no
C(5) C(4) H(C4) 119 no
C(3) C(4) H(C4) 119 no
H(C7) C(7) H('C7) 101 no
P C(8) H(C8) 103 no
C(10) C(8) H(C8) 107 no
O(1) C(1) H('C1) 120 no
H(C8) C(9) H('C9) 115 no
H('C9) C(9) H("C9) 102 no
H(C9) C(9) H('C9) 101 no
C(8) C(10) H('C10) 115 no
H('C10) C(10) H("C10) 104 no
H(C10) C(10) H('C10) 103 no
H(OW2) O(W2) H(OW2) 115 no
O(W1) H O(3) 2.670(2) yes
O(4) H O(W1) 2.575(2) yes
O(W2) H O(3) 2.840(2) yes
N H O(2) 2.626(2) yes
O(W1) H O(2) 2.754(2) yes
O(W2) H O(3) 2.840(2) yes

loop_
_geom_bond_atom_site_label_1
_geom_bond_atom_site_label_2
_geom_bond_distance
_geom_bond_publ_flag
P O(1) 1.601(2) yes
P O(3) 1.483(2) yes
O(1) C(1) 1.431(2) yes
N C(2) 1.340(3) yes
C(1) C(2) 1.502(3) yes
C(3) C(4) 1.396(3) yes
C(5) C(6) 1.398(2) yes
C(8) C(10) 1.504(4) yes
P O(2) 1.503(2) yes
P C(8) 1.800(2) yes
O(4) C(3) 1.329(3) yes
N C(6) 1.340(3) yes
C(2) C(3) 1.392(2) yes
C(4) C(5) 1.362(3) yes
C(6) C(7) 1.485(3) yes
C(8) C(9) 1.521(4) yes
C(7) H(C7) 0.97 no
C(7) H("C7) 0.96 no
C(9) H(C9) 1.20 no
C(9) H("C9) 1.06 no
C(10) H('C10) 0.96 no
O(W1) H(OW1) 0.92 no
O(W2) H(OW2) 0.82 no
O(4) H(04) 0.91 no
C(1) H('C1) 1.16 no
C(1) H(C1) 1.17 no
C(7) H('C7) 1.10 no
C(8) H(C8) 1.17 no
C(9) H('C9) 1.07 no
C(10) H(C10) 0.88 no
C(10) H("C10) 1.12 no
O(W1) H('OW1) 0.72 no
C(5) H(C5) 1.00 no
N H(N) 0.98 no
C(4) H(C4) 1.15 no
